data_4318909
loop_
_publ_author_name
'Douglas J. E. Spencer'
'Anne M. Reynolds'
'Patrick L. Holland'
'Brian A. Jazdzewski'
'Carole Duboc-Toia'
'Laurent Le Pape'
'Seiji Yokota'
'Yoshimitsu Tachi'
'Shinobu Itoh'
'William B. Tolman'

_publ_section_title
;
 Copper Chemistry of \b-Diketiminate Ligands: Monomer/Dimer Equilibria and
 a New Class of Bis(\m-oxo)dicopper Compounds
;
_journal_name_full 'Inorganic Chemistry'
_journal_page_first 6307
_journal_page_last 6321
_journal_paper_doi 10.1021/ic020369k
_journal_volume 41
_journal_year 2002
_chemical_formula_moiety 'C42 H50 Cu2 N6 O6 '
_chemical_formula_sum 'C42 H50 Cu2 N6 O6'
_chemical_formula_weight 861.99
_space_group_IT_number 60
_symmetry_cell_setting orthorhombic
_symmetry_Int_Tables_number 60
_symmetry_space_group_name_Hall '-P 2n 2ab'
_symmetry_space_group_name_H-M 'P b c n'
_cell_angle_alpha 90
_cell_angle_beta 90
_cell_angle_gamma 90
_cell_formula_units_Z 4
_cell_length_a 21.4089(6)
_cell_length_b 8.0931(2)
_cell_length_c 24.2109(7)
_cell_measurement_reflns_used 57995
_cell_measurement_temperature 293.1
_cell_measurement_theta_max 27.5
_cell_measurement_theta_min 2.1
_cell_volume 4194.9(2)
_computing_cell_refinement PROCESS-AUTO
_computing_data_collection PROCESS-AUTO
_computing_data_reduction CrystalStructure
_computing_publication_material 'CrystalStructure Ver. 2.00'
_computing_structure_refinement CRYSTALS
_computing_structure_solution SHELXS97
_diffrn_detector_area_resol_mean 10.00
_diffrn_measured_fraction_theta_full 0.9983
_diffrn_measured_fraction_theta_max 0.9983
_diffrn_measurement_device_type 'Rigaku RAXIS-RAPID'
_diffrn_measurement_method \w
_diffrn_radiation_type 'Mo K\a'
_diffrn_radiation_wavelength 0.7107
_diffrn_reflns_av_R_equivalents 0.024
_diffrn_reflns_limit_h_max 27
_diffrn_reflns_limit_h_min -27
_diffrn_reflns_limit_k_max 10
_diffrn_reflns_limit_k_min -10
_diffrn_reflns_limit_l_max 31
_diffrn_reflns_limit_l_min -31
_diffrn_reflns_number 9618
_diffrn_reflns_theta_full 27.49
_diffrn_reflns_theta_max 27.49
_exptl_absorpt_coefficient_mu 1.067
_exptl_absorpt_correction_T_max 0.808
_exptl_absorpt_correction_T_min 0.807
_exptl_absorpt_correction_type sphere
_exptl_absorpt_process_details International_Tables
_exptl_crystal_colour brown
_exptl_crystal_density_diffrn 1.365
_exptl_crystal_density_method 'not measured'
_exptl_crystal_description block
_exptl_crystal_size_max 0.50
_exptl_crystal_size_mid 0.20
_exptl_crystal_size_min 0.20
_refine_diff_density_max 0.40
_refine_diff_density_min -0.42
_refine_ls_extinction_coef -296.8(4)
_refine_ls_extinction_method 'Larson (1970) Crystallographic Computing eq. 22'
_refine_ls_goodness_of_fit_ref 1.025
_refine_ls_hydrogen_treatment refall
_refine_ls_number_parameters 279
_refine_ls_number_reflns 3128
_refine_ls_R_factor_gt 0.0340
_refine_ls_shift/su_max 0.0000
_refine_ls_structure_factor_coef F
_refine_ls_weighting_details 'w = 1/[0.001Fo^2^ + 1.000\s^2^(Fo)]'
_refine_ls_weighting_scheme calc
_refine_ls_wR_factor_ref 0.0450
_reflns_number_gt 2905
_reflns_number_total 5386
_reflns_threshold_expression F^2^>2.0\s(F^2^)
_cod_data_source_file ic020369k_5.cif
_cod_data_source_block '_1014_____________________'
_cod_original_formula_sum 'C42 H50 Cu2 N6 O6 '
_cod_database_code 4318909

loop_
_symmetry_equiv_pos_as_xyz
x,y,z
-x,-y,-z
-x+1/2,y+1/2,z
x+1/2,-y+1/2,-z
x,-y,z+1/2
-x,y,-z+1/2
-x+1/2,-y+1/2,z+1/2
x+1/2,y+1/2,-z+1/2

loop_
_atom_site_label
_atom_site_type_symbol
_atom_site_fract_x
_atom_site_fract_y
_atom_site_fract_z
_atom_site_U_iso_or_equiv
_atom_site_adp_type
_atom_site_occupancy
_atom_site_symmetry_multiplicity
_atom_site_calc_flag
_atom_site_refinement_flags
_atom_site_disorder_assembly
_atom_site_disorder_group
Cu1 Cu 0.06203(1) 0.68413(5) 0.22100(1) 0.0256(1) Uani 1.00 1 d . . .
O1 O 0.3004(1) 0.6578(6) 0.1520(1) 0.094(1) Uani 1.00 1 d . . .
O2 O 0.2546(1) 0.7646(5) 0.0809(1) 0.073(1) Uani 1.00 1 d . . .
O3 O 0.02569(9) 0.6711(4) 0.29268(8) 0.0418(7) Uani 1.00 1 d . . .
N1 N 0.1471(1) 0.6359(3) 0.2435(1) 0.0268(7) Uani 1.00 1 d . . .
N2 N 0.0854(1) 0.7569(4) 0.1478(1) 0.0267(7) Uani 1.00 1 d . . .
N3 N 0.2532(1) 0.7087(5) 0.1282(1) 0.059(1) Uani 1.00 1 d . . .
C1 C 0.1947(1) 0.7024(5) 0.1570(1) 0.038(1) Uani 1.00 1 d . . .
C2 C 0.1957(1) 0.6485(4) 0.2117(1) 0.0333(9) Uani 1.00 1 d . . .
C3 C 0.1416(1) 0.7570(5) 0.1279(1) 0.0343(9) Uani 1.00 1 d . . .
C4 C 0.1581(1) 0.5883(4) 0.3002(1) 0.0237(8) Uani 1.00 1 d . . .
C5 C 0.1451(1) 0.4253(4) 0.3165(1) 0.0293(9) Uani 1.00 1 d . . .
C6 C 0.1550(1) 0.3839(5) 0.3717(1) 0.0342(9) Uani 1.00 1 d . . .
C7 C 0.1765(1) 0.4979(5) 0.4099(1) 0.0337(9) Uani 1.00 1 d . . .
C8 C 0.1872(1) 0.6583(4) 0.3926(1) 0.0318(9) Uani 1.00 1 d . . .
C9 C 0.1780(1) 0.7068(4) 0.3378(1) 0.0286(9) Uani 1.00 1 d . . .
C10 C 0.1195(2) 0.3024(5) 0.2762(1) 0.048(1) Uani 1.00 1 d . . .
C11 C 0.1863(2) 0.4507(6) 0.4699(1) 0.054(1) Uani 1.00 1 d . . .
C12 C 0.1862(2) 0.8855(5) 0.3214(2) 0.045(1) Uani 1.00 1 d . . .
C13 C 0.0357(1) 0.8140(4) 0.1121(1) 0.0258(8) Uani 1.00 1 d . . .
C14 C 0.0164(1) 0.9788(4) 0.1166(1) 0.0307(9) Uani 1.00 1 d . . .
C15 C -0.0327(1) 1.0303(5) 0.0827(1) 0.0352(9) Uani 1.00 1 d . . .
C16 C -0.0626(1) 0.9238(5) 0.0470(1) 0.0330(9) Uani 1.00 1 d . . .
C17 C -0.0435(1) 0.7607(5) 0.0452(1) 0.0327(9) Uani 1.00 1 d . . .
C18 C 0.0056(1) 0.7029(4) 0.0777(1) 0.0291(8) Uani 1.00 1 d . . .
C19 C 0.0461(2) 1.0956(5) 0.1572(2) 0.051(1) Uani 1.00 1 d . . .
C20 C -0.1157(1) 0.9831(6) 0.0106(2) 0.054(1) Uani 1.00 1 d . . .
C21 C 0.0235(2) 0.5229(5) 0.0777(1) 0.043(1) Uani 1.00 1 d . . .
H1 H 0.2362(1) 0.6170(4) 0.2267(1) 0.040(1) Uiso 1.00 1 c . . .
H2 H 0.1483(1) 0.7985(5) 0.0904(1) 0.041(1) Uiso 1.00 1 c . . .
H3 H 0.1485(1) 0.2593(5) 0.3817(1) 0.041(1) Uiso 1.00 1 c . . .
H4 H 0.2018(1) 0.7452(4) 0.4189(1) 0.038(1) Uiso 1.00 1 c . . .
H5 H 0.1485(2) 0.2889(5) 0.2469(1) 0.057(2) Uiso 1.00 1 c . . .
H6 H 0.0808(2) 0.3401(5) 0.2619(1) 0.057(2) Uiso 1.00 1 c . . .
H7 H 0.1136(2) 0.1995(5) 0.2944(1) 0.057(2) Uiso 1.00 1 c . . .
H8 H 0.2286(2) 0.4702(6) 0.4799(1) 0.065(2) Uiso 1.00 1 c . . .
H9 H 0.1768(2) 0.3371(6) 0.4748(1) 0.065(2) Uiso 1.00 1 c . . .
H10 H 0.1597(2) 0.5156(6) 0.4926(1) 0.065(2) Uiso 1.00 1 c . . .
H11 H 0.2275(2) 0.9204(5) 0.3296(2) 0.055(2) Uiso 1.00 1 c . . .
H12 H 0.1573(2) 0.9515(5) 0.3414(2) 0.055(2) Uiso 1.00 1 c . . .
H13 H 0.1787(2) 0.8972(5) 0.2829(2) 0.055(2) Uiso 1.00 1 c . . .
H14 H -0.0457(1) 1.1545(5) 0.0878(1) 0.042(1) Uiso 1.00 1 c . . .
H15 H -0.0644(1) 0.6896(5) 0.0153(1) 0.039(1) Uiso 1.00 1 c . . .
H16 H 0.0897(2) 1.1047(5) 0.1504(2) 0.061(2) Uiso 1.00 1 c . . .
H17 H 0.0396(2) 1.0524(5) 0.1933(2) 0.061(2) Uiso 1.00 1 c . . .
H18 H 0.0273(2) 1.2016(5) 0.1545(2) 0.061(2) Uiso 1.00 1 c . . .
H19 H -0.1056(1) 0.9655(6) -0.0272(2) 0.065(2) Uiso 1.00 1 c . . .
H20 H -0.1224(1) 1.0977(6) 0.0168(2) 0.065(2) Uiso 1.00 1 c . . .
H21 H -0.1525(1) 0.9235(6) 0.0195(2) 0.065(2) Uiso 1.00 1 c . . .
H22 H 0.0664(2) 0.5116(5) 0.0681(1) 0.052(1) Uiso 1.00 1 c . . .
H23 H -0.0015(2) 0.4656(5) 0.0516(1) 0.052(1) Uiso 1.00 1 c . . .
H24 H 0.0167(2) 0.4778(5) 0.1135(1) 0.052(1) Uiso 1.00 1 c . . .
H25 H 0.04523(9) 0.6785(4) 0.31945(8) 0.050(1) Uiso 1.00 1 c . . .

loop_
_atom_site_aniso_label
_atom_site_aniso_U_11
_atom_site_aniso_U_22
_atom_site_aniso_U_33
_atom_site_aniso_U_12
_atom_site_aniso_U_13
_atom_site_aniso_U_23
Cu1 0.0155(2) 0.0398(2) 0.0215(2) 0.0018(2) 0.0009(2) 0.0014(2)
O1 0.020(1) 0.211(4) 0.051(2) 0.029(2) 0.008(1) 0.038(2)
O2 0.029(1) 0.149(3) 0.042(1) 0.008(2) 0.012(1) 0.031(2)
O3 0.018(1) 0.086(2) 0.022(1) 0.006(1) -0.0005(8) -0.003(1)
N1 0.021(1) 0.032(2) 0.027(1) 0.003(1) -0.000(1) 0.004(1)
N2 0.018(1) 0.035(2) 0.026(1) 0.004(1) 0.001(1) 0.006(1)
N3 0.021(1) 0.116(3) 0.041(2) 0.012(2) 0.009(1) 0.022(2)
C1 0.015(1) 0.065(3) 0.033(2) 0.006(2) 0.005(1) 0.012(2)
C2 0.019(1) 0.047(2) 0.034(2) 0.008(2) -0.001(1) 0.006(2)
C3 0.026(2) 0.049(2) 0.029(2) 0.002(2) 0.005(1) 0.009(2)
C4 0.016(1) 0.030(2) 0.025(1) 0.006(1) -0.000(1) 0.005(1)
C5 0.026(2) 0.030(2) 0.032(2) 0.002(1) -0.000(1) -0.001(1)
C6 0.033(2) 0.031(2) 0.039(2) 0.003(2) 0.001(2) 0.008(2)
C7 0.028(2) 0.046(2) 0.027(2) 0.007(2) 0.002(1) 0.007(2)
C8 0.027(2) 0.039(2) 0.030(2) 0.004(2) -0.004(1) -0.005(2)
C9 0.018(1) 0.031(2) 0.038(2) 0.001(1) -0.001(1) 0.002(2)
C10 0.062(2) 0.032(2) 0.049(2) -0.000(2) -0.009(2) 0.001(2)
C11 0.053(2) 0.073(3) 0.034(2) 0.013(2) 0.003(2) 0.012(2)
C12 0.040(2) 0.038(2) 0.057(2) -0.003(2) -0.011(2) 0.002(2)
C13 0.017(1) 0.034(2) 0.026(1) 0.002(1) 0.000(1) 0.008(2)
C14 0.021(1) 0.032(2) 0.040(2) -0.004(1) 0.001(1) 0.002(2)
C15 0.023(2) 0.033(2) 0.049(2) 0.003(2) 0.003(2) 0.011(2)
C16 0.021(2) 0.049(2) 0.029(2) 0.003(2) 0.003(1) 0.014(2)
C17 0.027(2) 0.049(2) 0.023(2) -0.004(2) 0.000(1) 0.001(2)
C18 0.026(1) 0.037(2) 0.024(2) 0.003(2) 0.003(1) 0.003(2)
C19 0.036(2) 0.037(2) 0.079(3) -0.001(2) -0.011(2) -0.006(2)
C20 0.033(2) 0.080(3) 0.050(2) 0.008(2) -0.006(2) 0.025(2)
C21 0.051(2) 0.041(2) 0.039(2) 0.008(2) -0.002(2) -0.005(2)

loop_
_atom_type_symbol
_atom_type_description
_atom_type_scat_dispersion_real
_atom_type_scat_dispersion_imag
_atom_type_scat_source
C C 0.006 0.003
;

International Tables for Crystallography

(1992, Vol. C, Tables 4.2.6.8 and 6.1.1.4)

;
H H 0.000 0.000
;

International Tables for Crystallography

(1992, Vol. C, Table 6.1.1.4)

;
N N 0.011 0.006
;

International Tables for Crystallography

(1992, Vol. C, Tables 4.2.6.8 and 6.1.1.4)

;
O O 0.017 0.010
;

International Tables for Crystallography

(1992, Vol. C, Tables 4.2.6.8 and 6.1.1.4)

;
Cu Cu 0.284 1.430
;

International Tables for Crystallography

(1992, Vol. C, Tables 4.2.6.8 and 6.1.1.4)

;

loop_
_geom_angle_atom_site_label_1
_geom_angle_site_symmetry_1
_geom_angle_atom_site_label_2
_geom_angle_site_symmetry_2
_geom_angle_atom_site_label_3
_geom_angle_site_symmetry_3
_geom_angle
_geom_angle_publ_flag
O3 . Cu1 . N1 . 96.7(1) yes
O3 . Cu1 . N2 . 163.27(11) yes
N1 . Cu1 . N2 . 94.3(1) yes
Cu1 . O3 . H25 . 122.55(6) no
Cu1 . N1 . C2 . 124.8(2) yes
Cu1 . N1 . C4 . 118.20(18) yes
C2 . N1 . C4 . 117.0(2) yes
Cu1 . N2 . C3 . 125.5(2) yes
Cu1 . N2 . C13 . 117.10(18) yes
C3 . N2 . C13 . 117.4(3) yes
O1 . N3 . O2 . 122.5(3) yes
O1 . N3 . C1 . 118.4(3) yes
O2 . N3 . C1 . 119.1(3) yes
N3 . C1 . C2 . 117.3(3) yes
N3 . C1 . C3 . 116.8(3) yes
C2 . C1 . C3 . 125.9(3) yes
N1 . C2 . C1 . 125.1(3) yes
N1 . C2 . H1 . 118.14(18) no
C1 . C2 . H1 . 116.76(17) no
N2 . C3 . C1 . 124.3(3) yes
N2 . C3 . H2 . 118.71(18) no
C1 . C3 . H2 . 116.99(18) no
N1 . C4 . C5 . 119.0(3) yes
N1 . C4 . C9 . 119.2(3) yes
C5 . C4 . C9 . 121.7(3) yes
C4 . C5 . C6 . 117.7(3) yes
C4 . C5 . C10 . 120.9(3) yes
C6 . C5 . C10 . 121.3(3) yes
C5 . C6 . C7 . 122.0(3) yes
C5 . C6 . H3 . 115.7(2) no
C7 . C6 . H3 . 122.2(2) no
C6 . C7 . C8 . 118.7(3) yes
C6 . C7 . C11 . 121.2(3) yes
C8 . C7 . C11 . 120.1(3) yes
C7 . C8 . C9 . 121.8(3) yes
C7 . C8 . H4 . 121.44(19) no
C9 . C8 . H4 . 116.8(2) no
C4 . C9 . C8 . 118.1(3) yes
C4 . C9 . C12 . 121.6(3) yes
C8 . C9 . C12 . 120.1(3) yes
C5 . C10 . H5 . 109.0(2) no
C5 . C10 . H6 . 110.13(19) no
H5 . C10 . H6 . 109.473 no
C5 . C10 . H7 . 109.30(19) no
H5 . C10 . H7 . 109.474 no
H6 . C10 . H7 . 109.470 no
C7 . C11 . H8 . 109.6(2) no
C7 . C11 . H9 . 109.5(2) no
H8 . C11 . H9 . 109.472 no
C7 . C11 . H10 . 109.3(2) no
H8 . C11 . H10 . 109.464 no
H9 . C11 . H10 . 109.474 no
C9 . C12 . H11 . 109.73(18) no
C9 . C12 . H12 . 109.20(19) no
H11 . C12 . H12 . 109.478 no
C9 . C12 . H13 . 109.5(2) no
H11 . C12 . H13 . 109.468 no
H12 . C12 . H13 . 109.455 no
N2 . C13 . C14 . 118.3(3) yes
N2 . C13 . C18 . 119.6(3) yes
C14 . C13 . C18 . 121.9(3) yes
C13 . C14 . C15 . 117.4(3) yes
C13 . C14 . C19 . 121.6(3) yes
C15 . C14 . C19 . 121.0(3) yes
C14 . C15 . C16 . 122.1(3) yes
C14 . C15 . H14 . 114.6(2) no
C16 . C15 . H14 . 123.3(2) no
C15 . C16 . C17 . 118.7(3) yes
C15 . C16 . C20 . 121.0(3) yes
C17 . C16 . C20 . 120.3(3) yes
C16 . C17 . C18 . 121.7(3) yes
C16 . C17 . H15 . 115.4(2) no
C18 . C17 . H15 . 122.6(2) no
C13 . C18 . C17 . 118.2(3) yes
C13 . C18 . C21 . 120.6(3) yes
C17 . C18 . C21 . 121.1(3) yes
C14 . C19 . H16 . 110.49(18) no
C14 . C19 . H17 . 107.9(2) no
H16 . C19 . H17 . 109.455 no
C14 . C19 . H18 . 110.06(19) no
H16 . C19 . H18 . 109.476 no
H17 . C19 . H18 . 109.459 no
C16 . C20 . H19 . 109.94(19) no
C16 . C20 . H20 . 109.3(2) no
H19 . C20 . H20 . 109.469 no
C16 . C20 . H21 . 109.22(19) no
H19 . C20 . H21 . 109.463 no
H20 . C20 . H21 . 109.483 no
C18 . C21 . H22 . 109.82(18) no
C18 . C21 . H23 . 109.16(19) no
H22 . C21 . H23 . 109.475 no
C18 . C21 . H24 . 109.43(19) no
H22 . C21 . H24 . 109.471 no
H23 . C21 . H24 . 109.473 no

loop_
_geom_bond_atom_site_label_1
_geom_bond_site_symmetry_1
_geom_bond_atom_site_label_2
_geom_bond_site_symmetry_2
_geom_bond_distance
_geom_bond_publ_flag
Cu1 . O3 . 1.905(2) yes
Cu1 . N1 . 1.940(2) yes
Cu1 . N2 . 1.934(2) yes
O1 . N3 . 1.234(4) yes
O2 . N3 . 1.232(4) yes
O3 . H25 . 0.774 no
N1 . C2 . 1.299(4) yes
N1 . C4 . 1.446(4) yes
N2 . C3 . 1.296(4) yes
N2 . C13 . 1.446(4) yes
N3 . C1 . 1.435(4) yes
C1 . C2 . 1.393(4) yes
C1 . C3 . 1.409(4) yes
C2 . H1 . 0.975 no
C3 . H2 . 0.978 no
C4 . C5 . 1.404(4) yes
C4 . C9 . 1.390(4) yes
C5 . C6 . 1.396(4) yes
C5 . C10 . 1.496(5) yes
C6 . C7 . 1.384(5) yes
C6 . H3 . 1.047 no
C7 . C8 . 1.383(5) yes
C7 . C11 . 1.517(4) yes
C8 . C9 . 1.398(4) yes
C8 . H4 . 0.997 no
C9 . C12 . 1.510(5) yes
C10 . H5 . 0.950 no
C10 . H6 . 0.950 no
C10 . H7 . 0.950 no
C11 . H8 . 0.950 no
C11 . H9 . 0.950 no
C11 . H10 . 0.950 no
C12 . H11 . 0.950 no
C12 . H12 . 0.950 no
C12 . H13 . 0.950 no
C13 . C14 . 1.401(5) yes
C13 . C18 . 1.383(4) yes
C14 . C15 . 1.397(4) yes
C14 . C19 . 1.505(5) yes
C15 . C16 . 1.378(5) yes
C15 . H14 . 1.051 no
C16 . C17 . 1.382(5) yes
C16 . C20 . 1.517(4) yes
C17 . C18 . 1.394(4) yes
C17 . H15 . 1.027 no
C18 . C21 . 1.507(5) yes
C19 . H16 . 0.950 no
C19 . H17 . 0.950 no
C19 . H18 . 0.950 no
C20 . H19 . 0.950 no
C20 . H20 . 0.950 no
C20 . H21 . 0.950 no
C21 . H22 . 0.950 no
C21 . H23 . 0.950 no
C21 . H24 . 0.950 no

loop_
_geom_contact_atom_site_label_1
_geom_contact_site_symmetry_1
_geom_contact_atom_site_label_2
_geom_contact_site_symmetry_2
_geom_contact_distance
_geom_contact_publ_flag
Cu1 . Cu1 6_555 3.0045(6) yes
Cu1 . O3 . 1.905(2) yes
Cu1 . O3 6_555 1.910(2) yes
Cu1 . N1 . 1.940(2) yes
Cu1 . N2 . 1.934(2) yes
Cu1 . C1 . 3.239(3) yes
Cu1 . C2 . 2.885(3) yes
Cu1 . C3 . 2.886(3) yes
Cu1 . C4 . 2.916(3) yes
Cu1 . C5 . 3.590(3) yes
Cu1 . C10 . 3.584(4) yes
Cu1 . C13 . 2.895(3) yes
Cu1 . H6 . 2.982(4) no
Cu1 . H13 . 3.385(4) no
Cu1 . H17 . 3.093(4) no
Cu1 . H24 . 3.242(4) no
Cu1 . H25 . 2.411(2) no
Cu1 . H25 6_555 2.497(2) no
O1 . O2 . 2.162(4) yes
O1 . N3 . 1.234(4) yes
O1 . C1 . 2.294(3) yes
O1 . C2 . 2.667(4) yes
O1 . C3 . 3.542(4) yes
O1 . C3 3_545 3.522(6) yes
O1 . C19 3_545 3.327(4) yes
O1 . H1 . 2.294(4) no
O1 . H2 3_545 3.448(6) no
O1 . H5 3_555 2.755(5) no
O1 . H16 3_545 2.393(4) no
O2 . N3 . 1.232(4) yes
O2 . C1 . 2.302(4) yes
O2 . C2 . 3.536(4) yes
O2 . C3 . 2.675(4) yes
O2 . C11 5_564 3.520(5) yes
O2 . H2 . 2.305(4) no
O2 . H8 5_564 3.146(5) no
O2 . H8 7_564 3.273(5) no
O2 . H9 5_564 3.169(5) no
O2 . H10 7_564 3.331(5) no
O2 . H21 4_565 3.489(5) no
O3 . O3 6_555 2.341(4) yes
O3 . N1 . 2.873(3) yes
O3 . N2 6_555 2.866(3) yes
O3 . C4 . 2.918(3) yes
O3 . C5 . 3.290(4) yes
O3 . C9 . 3.452(4) yes
O3 . C13 6_555 2.895(4) yes
O3 . C14 6_555 3.440(4) yes
O3 . C18 6_555 3.218(4) yes
O3 . C21 6_555 3.520(4) yes
O3 . H6 . 3.021(5) no
O3 . H17 6_555 3.405(5) no
O3 . H24 6_555 2.905(4) no
O3 . H25 . 0.774 no
O3 . H25 6_555 3.111(4) no
N1 . N2 . 2.841(3) yes
N1 . C1 . 2.390(4) yes
N1 . C2 . 1.299(4) yes
N1 . C3 . 2.967(4) yes
N1 . C4 . 1.446(4) yes
N1 . C5 . 2.455(4) yes
N1 . C9 . 2.446(4) yes
N1 . C10 . 2.875(5) yes
N1 . C12 . 2.888(5) yes
N1 . H1 . 1.957(4) no
N1 . H5 . 2.810(5) no
N1 . H6 . 2.819(5) no
N1 . H11 . 3.552(4) no
N1 . H12 . 3.491(5) no
N1 . H13 . 2.417(5) no
N1 . H25 . 2.874(3) no
N2 . C1 . 2.393(4) yes
N2 . C2 . 2.957(4) yes
N2 . C3 . 1.296(4) yes
N2 . C13 . 1.446(4) yes
N2 . C14 . 2.445(4) yes
N2 . C18 . 2.446(4) yes
N2 . C19 . 2.876(5) yes
N2 . C21 . 2.866(5) yes
N2 . H2 . 1.964(4) no
N2 . H16 . 2.817(5) no
N2 . H17 . 2.810(5) no
N2 . H22 . 2.797(5) no
N2 . H24 . 2.820(5) no
N2 . H25 6_555 2.975(3) no
N3 . C1 . 1.435(4) yes
N3 . C2 . 2.416(4) yes
N3 . C3 . 2.422(4) yes
N3 . H1 . 2.524(4) no
N3 . H2 . 2.533(4) no
N3 . H16 3_545 3.508(5) no
C1 . C2 . 1.393(4) yes
C1 . C3 . 1.409(4) yes
C1 . H1 . 2.029(4) no
C1 . H2 . 2.048(4) no
C1 . H13 . 3.449(5) no
C2 . C3 . 2.496(4) yes
C2 . C4 . 2.341(4) yes
C2 . C5 . 3.297(5) yes
C2 . C9 . 3.113(5) yes
C2 . C10 . 3.598(5) yes
C2 . C12 . 3.283(5) yes
C2 . H1 . 0.975 no
C2 . H2 . 3.335(4) no
C2 . H5 . 3.197(5) no
C2 . H13 . 2.676(5) no
C3 . C13 . 2.345(4) yes
C3 . C14 . 3.238(4) yes
C3 . C18 . 3.185(4) yes
C3 . C19 . 3.492(5) yes
C3 . C21 . 3.385(5) yes
C3 . H1 . 3.334(4) no
C3 . H2 . 0.978 no
C3 . H16 . 3.074(5) no
C3 . H19 2_575 3.403(5) no
C3 . H22 . 2.938(5) no
C3 . H24 . 3.518(5) no
C4 . C5 . 1.404(4) yes
C4 . C6 . 2.396(4) yes
C4 . C7 . 2.782(4) yes
C4 . C8 . 2.392(4) yes
C4 . C9 . 1.390(4) yes
C4 . C10 . 2.524(5) yes
C4 . C12 . 2.532(5) yes
C4 . H1 . 2.454(4) no
C4 . H3 . 3.321(5) no
C4 . H4 . 3.278(4) no
C4 . H5 . 2.754(5) no
C4 . H6 . 2.763(5) no
C4 . H7 . 3.290(5) no
C4 . H11 . 3.154(5) no
C4 . H11 3_545 2.890(5) no
C4 . H12 . 3.104(5) no
C4 . H13 . 2.573(5) no
C4 . H25 . 2.566(3) no
C5 . C6 . 1.396(4) yes
C5 . C7 . 2.431(5) yes
C5 . C8 . 2.788(5) yes
C5 . C9 . 2.440(5) yes
C5 . C10 . 1.496(5) yes
C5 . H1 . 3.307(5) no
C5 . H3 . 2.076(5) no
C5 . H5 . 2.016(5) no
C5 . H6 . 2.030(5) no
C5 . H7 . 2.020(5) no
C5 . H11 3_545 2.746(5) no
C5 . H25 . 2.963(4) no
C6 . C7 . 1.384(5) yes
C6 . C8 . 2.380(5) yes
C6 . C9 . 2.784(5) yes
C6 . C10 . 2.522(5) yes
C6 . C11 . 2.528(5) yes
C6 . H3 . 1.047 no
C6 . H4 . 3.295(5) no
C6 . H4 3_545 3.457(4) no
C6 . H5 . 3.123(5) no
C6 . H6 . 3.119(5) no
C6 . H7 . 2.553(5) no
C6 . H8 . 3.135(5) no
C6 . H9 . 2.568(5) no
C6 . H10 . 3.116(5) no
C6 . H11 3_545 2.729(5) no
C6 . H12 1_545 3.576(5) no
C6 . H14 6_545 3.145(5) no
C6 . H25 . 3.580(4) no
C7 . C8 . 1.383(5) yes
C7 . C9 . 2.430(5) yes
C7 . C11 . 1.517(4) yes
C7 . H3 . 2.134(5) no
C7 . H4 . 2.085(5) no
C7 . H4 3_545 3.319(4) no
C7 . H8 . 2.042(4) no
C7 . H9 . 2.042(5) no
C7 . H10 . 2.039(4) no
C7 . H11 3_545 2.898(5) no
C7 . H15 6_555 3.382(4) no
C8 . C9 . 1.398(4) yes
C8 . C11 . 2.515(5) yes
C8 . C12 . 2.521(5) yes
C8 . C17 6_555 3.525(4) yes
C8 . H3 . 3.345(5) no
C8 . H4 . 0.997 no
C8 . H8 . 2.751(5) no
C8 . H9 . 3.282(5) no
C8 . H10 . 2.746(5) no
C8 . H11 . 2.752(5) no
C8 . H11 3_545 3.060(5) no
C8 . H12 . 2.753(5) no
C8 . H13 . 3.290(5) no
C8 . H15 6_555 3.456(4) no
C8 . H21 6_555 3.112(5) no
C8 . H25 . 3.523(4) no
C9 . C12 . 1.510(5) yes
C9 . H1 . 3.052(5) no
C9 . H4 . 2.051(4) no
C9 . H11 . 2.037(5) no
C9 . H11 3_545 3.082(4) no
C9 . H12 . 2.031(5) no
C9 . H13 . 2.034(5) no
C9 . H25 . 2.887(4) no
C10 . H3 . 2.652(5) no
C10 . H5 . 0.950 no
C10 . H6 . 0.950 no
C10 . H7 . 0.950 no
C10 . H12 1_545 3.348(5) no
C10 . H13 1_545 3.518(5) no
C10 . H16 1_545 3.500(5) no
C10 . H17 1_545 3.325(5) no
C10 . H25 . 3.591(5) no
C11 . H3 . 2.759(5) no
C11 . H4 . 2.705(6) no
C11 . H4 3_545 3.166(5) no
C11 . H8 . 0.950 no
C11 . H9 . 0.950 no
C11 . H10 . 0.950 no
C11 . H15 6_555 3.268(5) no
C11 . H20 6_545 3.185(6) no
C11 . H21 8_545 3.466(5) no
C11 . H22 5_565 3.514(5) no
C12 . H1 . 3.336(5) no
C12 . H1 3_555 3.394(5) no
C12 . H3 1_565 3.455(5) no
C12 . H4 . 2.640(5) no
C12 . H7 1_565 3.050(5) no
C12 . H11 . 0.950 no
C12 . H12 . 0.950 no
C12 . H13 . 0.950 no
C12 . H25 . 3.452(4) no
C13 . C14 . 1.401(5) yes
C13 . C15 . 2.390(5) yes
C13 . C16 . 2.775(4) yes
C13 . C17 . 2.384(4) yes
C13 . C18 . 1.383(4) yes
C13 . C19 . 2.538(5) yes
C13 . C21 . 2.512(5) yes
C13 . H2 . 2.470(4) no
C13 . H14 . 3.313(5) no
C13 . H15 . 3.331(4) no
C13 . H16 . 2.781(5) no
C13 . H17 . 2.756(5) no
C13 . H18 . 3.306(5) no
C13 . H19 2_575 3.105(5) no
C13 . H22 . 2.748(5) no
C13 . H23 . 3.275(5) no
C13 . H24 . 2.751(5) no
C13 . H25 6_555 2.637(4) no
C14 . C15 . 1.397(4) yes
C14 . C16 . 2.428(4) yes
C14 . C17 . 2.783(5) yes
C14 . C18 . 2.434(5) yes
C14 . C19 . 1.505(5) yes
C14 . H2 . 3.241(4) no
C14 . H14 . 2.068(4) no
C14 . H16 . 2.042(4) no
C14 . H17 . 2.012(5) no
C14 . H18 . 2.037(5) no
C14 . H19 2_575 2.921(5) no
C14 . H25 6_555 3.169(4) no
C15 . C16 . 1.378(5) yes
C15 . C17 . 2.374(5) yes
C15 . C18 . 2.776(5) yes
C15 . C19 . 2.526(5) yes
C15 . C20 . 2.521(5) yes
C15 . H3 6_565 3.213(5) no
C15 . H12 6_555 3.302(5) no
C15 . H14 . 1.051 no
C15 . H15 . 3.275(5) no
C15 . H16 . 3.148(5) no
C15 . H17 . 3.097(5) no
C15 . H18 . 2.569(5) no
C15 . H19 . 3.128(5) no
C15 . H19 2_575 3.250(5) no
C15 . H20 . 2.556(5) no
C15 . H21 . 3.110(5) no
C16 . C17 . 1.382(5) yes
C16 . C18 . 2.425(5) yes
C16 . C20 . 1.517(4) yes
C16 . H4 6_555 3.415(4) no
C16 . H12 6_555 3.385(5) no
C16 . H14 . 2.143(5) no
C16 . H15 . 2.046(5) no
C16 . H19 . 2.047(5) no
C16 . H20 . 2.039(5) no
C16 . H21 . 2.038(4) no
C17 . C18 . 1.394(4) yes
C17 . C20 . 2.516(5) yes
C17 . C21 . 2.527(5) yes
C17 . H4 6_555 3.502(4) no
C17 . H10 6_555 3.311(5) no
C17 . H14 . 3.350(5) no
C17 . H15 . 1.027 no
C17 . H19 . 2.754(5) no
C17 . H20 . 3.281(5) no
C17 . H21 . 2.752(5) no
C17 . H22 . 3.147(5) no
C17 . H22 2_565 3.553(5) no
C17 . H23 . 2.557(5) no
C17 . H23 2_565 3.125(5) no
C17 . H24 . 3.104(5) no
C17 . H25 6_555 3.344(4) no
C18 . C21 . 1.507(5) yes
C18 . H2 . 3.166(4) no
C18 . H15 . 2.131(4) no
C18 . H22 . 2.036(4) no
C18 . H23 . 2.028(5) no
C18 . H23 2_565 3.416(5) no
C18 . H24 . 2.031(5) no
C18 . H25 6_555 2.724(4) no
C19 . H5 1_565 3.458(5) no
C19 . H6 1_565 3.299(5) no
C19 . H14 . 2.630(5) no
C19 . H16 . 0.950 no
C19 . H17 . 0.950 no
C19 . H18 . 0.950 no
C19 . H19 2_575 3.432(6) no
C19 . H24 1_565 3.330(5) no
C20 . H2 2_575 3.096(5) no
C20 . H3 6_565 3.505(6) no
C20 . H4 6_555 3.167(5) no
C20 . H8 8_455 3.343(5) no
C20 . H9 6_565 3.169(6) no
C20 . H14 . 2.769(5) no
C20 . H15 . 2.620(6) no
C20 . H19 . 0.950 no
C20 . H20 . 0.950 no
C20 . H21 . 0.950 no
C21 . H2 . 3.493(5) no
C21 . H10 5_564 3.584(5) no
C21 . H14 1_545 3.338(5) no
C21 . H15 . 2.766(5) no
C21 . H15 2_565 2.966(5) no
C21 . H18 1_545 3.197(5) no
C21 . H22 . 0.950 no
C21 . H23 . 0.950 no
C21 . H23 2_565 3.167(7) no
C21 . H24 . 0.950 no
C21 . H25 6_555 3.154(4) no
H1 . H5 . 3.289(5) no
H1 . H5 3_555 2.874(5) no
H1 . H11 . 3.503(5) no
H1 . H11 3_545 3.056(5) no
H1 . H13 . 2.918(5) no
H1 . H13 3_545 2.887(5) no
H2 . H9 5_564 3.067(5) no
H2 . H10 5_564 3.484(5) no
H2 . H16 . 3.134(5) no
H2 . H19 2_575 2.612(5) no
H2 . H20 2_575 2.783(5) no
H2 . H21 2_575 3.486(5) no
H2 . H22 . 2.960(5) no
H3 . H4 3_545 3.330(4) no
H3 . H5 . 3.275(5) no
H3 . H6 . 3.310(5) no
H3 . H7 . 2.295(5) no
H3 . H8 . 3.391(5) no
H3 . H9 . 2.417(5) no
H3 . H10 . 3.401(5) no
H3 . H11 1_545 3.461(5) no
H3 . H11 3_545 3.216(5) no
H3 . H12 1_545 2.682(5) no
H3 . H14 6_545 2.471(4) no
H3 . H20 6_545 2.839(5) no
H4 . H8 . 2.732(5) no
H4 . H8 3_555 2.777(5) no
H4 . H9 3_555 3.023(5) no
H4 . H10 . 2.730(5) no
H4 . H11 . 2.642(5) no
H4 . H12 . 2.686(5) no
H4 . H13 . 3.548(5) no
H4 . H15 6_555 3.376(4) no
H4 . H21 6_555 2.329(5) no
H5 . H6 . 1.551 no
H5 . H7 . 1.551 no
H5 . H11 3_545 3.492(5) no
H5 . H12 1_545 3.568(5) no
H5 . H13 1_545 3.350(5) no
H5 . H16 1_545 3.043(5) no
H5 . H17 1_545 3.284(5) no
H5 . H18 1_545 3.497(5) no
H6 . H6 6_555 3.506(8) no
H6 . H7 . 1.551 no
H6 . H16 1_545 3.309(6) no
H6 . H17 1_545 2.993(5) no
H6 . H18 1_545 3.053(5) no
H6 . H18 6_545 3.273(5) no
H6 . H25 . 3.167(5) no
H7 . H11 1_545 3.432(5) no
H7 . H12 1_545 2.490(5) no
H7 . H13 1_545 2.829(5) no
H7 . H14 6_545 3.223(5) no
H7 . H17 1_545 3.150(5) no
H7 . H17 6_545 3.501(5) no
H7 . H18 6_545 3.260(5) no
H8 . H9 . 1.551 no
H8 . H9 3_555 3.596(4) no
H8 . H10 . 1.551 no
H8 . H20 8_545 3.353(5) no
H8 . H21 8_545 2.572(5) no
H9 . H10 . 1.551 no
H9 . H14 6_545 3.515(5) no
H9 . H20 6_545 2.270(6) no
H9 . H21 6_545 3.389(6) no
H9 . H22 5_565 3.492(5) no
H10 . H15 6_555 2.486(5) no
H10 . H20 6_545 3.483(6) no
H10 . H21 6_555 3.318(6) no
H10 . H22 5_565 2.718(5) no
H10 . H23 6_555 3.576(5) no
H11 . H12 . 1.552 no
H11 . H13 . 1.551 no
H12 . H13 . 1.551 no
H12 . H14 6_555 3.369(5) no
H12 . H21 6_555 3.377(6) no
H12 . H25 . 3.304(4) no
H13 . H25 . 3.475(4) no
H14 . H16 . 3.295(5) no
H14 . H17 . 3.246(5) no
H14 . H18 . 2.280(5) no
H14 . H19 . 3.425(5) no
H14 . H20 . 2.422(5) no
H14 . H21 . 3.385(5) no
H14 . H23 1_565 2.829(5) no
H14 . H24 1_565 3.003(5) no
H15 . H19 . 2.612(5) no
H15 . H20 . 3.528(6) no
H15 . H21 . 2.675(5) no
H15 . H22 . 3.398(5) no
H15 . H22 2_565 2.595(5) no
H15 . H23 . 2.423(5) no
H15 . H23 2_565 2.488(5) no
H15 . H24 . 3.406(5) no
H15 . H24 2_565 3.549(5) no
H16 . H17 . 1.551 no
H16 . H18 . 1.551 no
H16 . H19 2_575 3.055(6) no
H16 . H24 1_565 3.515(5) no
H17 . H17 6_555 3.227(8) no
H17 . H18 . 1.551 no
H17 . H25 6_555 3.542(4) no
H18 . H22 1_565 3.371(5) no
H18 . H23 1_565 3.340(5) no
H18 . H24 1_565 2.457(5) no
H19 . H20 . 1.551 no
H19 . H21 . 1.551 no
H20 . H21 . 1.551 no
H22 . H23 . 1.551 no
H22 . H23 2_565 3.219(7) no
H22 . H24 . 1.551 no
H23 . H23 2_565 2.559(7) no
H23 . H24 . 1.551 no
H24 . H25 6_555 2.653(4) no

loop_
_geom_torsion_atom_site_label_1
_geom_torsion_site_symmetry_1
_geom_torsion_atom_site_label_2
_geom_torsion_site_symmetry_2
_geom_torsion_atom_site_label_3
_geom_torsion_site_symmetry_3
_geom_torsion_atom_site_label_4
_geom_torsion_site_symmetry_4
_geom_torsion
_geom_torsion_publ_flag
O3 . Cu1 . N1 . C2 . -170.8(4) yes
O3 . Cu1 . N1 . C4 . 6.8(4) yes
N2 . Cu1 . N1 . C2 . -3.3(5) yes
N2 . Cu1 . N1 . C4 . 174.2(4) yes
O3 . Cu1 . N2 . C3 . 133.6(9) yes
O3 . Cu1 . N2 . C13 . -47.2(1) yes
N1 . Cu1 . N2 . C3 . 2.3(5) yes
N1 . Cu1 . N2 . C13 . -178.5(4) yes
Cu1 . N1 . C2 . C1 . 1.7(5) yes
C4 . N1 . C2 . C1 . -175.9(4) yes
Cu1 . N1 . C4 . C5 . 79.0(4) yes
Cu1 . N1 . C4 . C9 . -97.7(3) yes
C2 . N1 . C4 . C5 . -103.2(5) yes
C2 . N1 . C4 . C9 . 80.1(5) yes
Cu1 . N2 . C3 . C1 . 0.4(5) yes
C13 . N2 . C3 . C1 . -178.8(4) yes
Cu1 . N2 . C13 . C14 . 84.6(4) yes
Cu1 . N2 . C13 . C18 . -90.5(4) yes
C3 . N2 . C13 . C14 . -96.2(5) yes
C3 . N2 . C13 . C18 . 88.7(6) yes
O1 . N3 . C1 . C2 . 4.0(7) yes
O1 . N3 . C1 . C3 . -178.2(4) yes
O2 . N3 . C1 . C2 . -175.9(4) yes
O2 . N3 . C1 . C3 . 1.9(6) yes
N3 . C1 . C2 . N1 . 179.9(4) yes
C3 . C1 . C2 . N1 . 2.3(8) yes
N3 . C1 . C3 . N2 . 178.9(4) yes
C2 . C1 . C3 . N2 . -3.4(8) yes
N1 . C4 . C5 . C6 . -178.8(4) yes
N1 . C4 . C5 . C10 . -0.8(6) yes
C9 . C4 . C5 . C6 . -2.2(6) yes
C9 . C4 . C5 . C10 . 175.8(4) yes
N1 . C4 . C9 . C8 . 178.9(3) yes
N1 . C4 . C9 . C12 . 2.4(6) yes
C5 . C4 . C9 . C8 . 2.2(6) yes
C5 . C4 . C9 . C12 . -174.2(4) yes
C4 . C5 . C6 . C7 . 0.5(7) yes
C10 . C5 . C6 . C7 . -177.6(4) yes
C5 . C6 . C7 . C8 . 1.1(7) yes
C5 . C6 . C7 . C11 . 179.4(4) yes
C6 . C7 . C8 . C9 . -1.0(7) yes
C11 . C7 . C8 . C9 . -179.3(4) yes
C7 . C8 . C9 . C4 . -0.6(7) yes
C7 . C8 . C9 . C12 . 175.9(4) yes
N2 . C13 . C14 . C15 . -178.5(4) yes
N2 . C13 . C14 . C19 . 0.2(6) yes
C18 . C13 . C14 . C15 . -3.5(6) yes
C18 . C13 . C14 . C19 . 175.2(4) yes
N2 . C13 . C18 . C17 . 177.8(4) yes
N2 . C13 . C18 . C21 . 0.7(6) yes
C14 . C13 . C18 . C17 . 2.9(6) yes
C14 . C13 . C18 . C21 . -174.2(4) yes
C13 . C14 . C15 . C16 . 1.8(7) yes
C19 . C14 . C15 . C16 . -176.9(4) yes
C14 . C15 . C16 . C17 . 0.4(7) yes
C14 . C15 . C16 . C20 . -179.9(4) yes
C15 . C16 . C17 . C18 . -1.0(7) yes
C20 . C16 . C17 . C18 . 179.3(4) yes
C16 . C17 . C18 . C13 . -0.6(7) yes
C16 . C17 . C18 . C21 . 176.5(4) yes
